data_4335951
loop_
_publ_author_name
'Marine Reynaud'
'Gwena\"elle Rousse'
'Jean-No\"el Chotard'
'Juan Rodr\'iguez-Carvajal'
'Jean-Marie Tarascon'

_publ_contact_author_address 'IMPMC,UPMC,4 Place Jussieu,75252 Paris cedex 05,France'
_publ_contact_author_email gwenaelle.rousse@upmc.fr
_publ_contact_author_name 'Dr. Gwenaelle Rousse'
_publ_section_title
;
 Marinite Li2M(SO4)2 (M = Co, Fe, Mn) and Li1Fe(SO4)2: Model Compounds for
 Super-Super-Exchange Magnetic Interactions
;
_journal_name_full 'Inorganic Chemistry'
_journal_page_first 10456
_journal_page_last 10466
_journal_paper_doi 10.1021/ic401280e
_journal_volume 52
_journal_year 2013
_chemical_formula_moiety '(Li1 1+)2, (Mn1 2+), (S O4 2-)2'
_chemical_formula_structural 'Li2 Mn1 (S O4)2'
_chemical_formula_sum 'Li2 Mn O8 S2'
_chemical_formula_weight 260.96
_chemical_melting_point_gt 600
_chemical_name_common 'marinite manganese'
_chemical_name_structure_type marinite
_chemical_name_systematic 'lithium manganese sulphate'
_space_group_IT_number 14
_symmetry_cell_setting monoclinic
_symmetry_space_group_name_Hall '-P 2ybc'
_symmetry_space_group_name_H-M 'P 1 21/c 1'
_audit_update_record
;
2013-05-22 # Formatted by publCIF
;
_cell_angle_alpha 90.00000
_cell_angle_beta 121.2263(3)
_cell_angle_gamma 90.00000
_cell_formula_units_Z 2
_cell_length_a 4.99198(5)
_cell_length_b 8.33959(8)
_cell_length_c 8.86140(8)
_cell_measurement_temperature 298
_cell_volume 315.464(5)
_computing_structure_refinement FULLPROF
_diffrn_ambient_temperature 298
_diffrn_measurement_device_type 'Brucker D8'
_diffrn_radiation_type 'Cu K\a'
_diffrn_radiation_wavelength 1.54060
_diffrn_source Cu
_exptl_crystal_density_diffrn 2.747
_pd_char_colour white
_pd_instr_location 'LRCS,UPJV,33 Rue St Leu,80039 Amiens cedex,France'
_pd_meas_2theta_range_inc 0.011838
_pd_meas_2theta_range_max 119.99870
_pd_meas_2theta_range_min 10.00000
_pd_meas_number_of_points 9293
_pd_proc_2theta_range_inc 0.011838
_pd_proc_2theta_range_max 120.0347
_pd_proc_2theta_range_min 10.0360
_pd_proc_ls_prof_R_factor 1.9158
_pd_proc_ls_prof_wR_expected 0.9205
_pd_proc_ls_prof_wR_factor 2.7554
_pd_proc_wavelength 1.54060
_refine_ls_goodness_of_fit_all 9.64
_refine_ls_number_parameters 35
_refine_ls_number_reflns 987
_refine_ls_number_restraints 0
_refine_ls_R_I_factor 8.3092
_cod_data_source_file ic401280e_si_003.cif
_cod_data_source_block Li2MnSO42
_cod_original_sg_symbol_H-M 'P 21/c'
_cod_original_formula_sum 'Li2 Mn1 O8 S2'
_cod_database_code 4335951
_cod_database_fobs_code 4335951
_pd_proc_ls_prof_cr_factor 14.5247
_pd_proc_ls_prof_cwr_factor 11.7549
_pd_proc_ls_prof_cwr_expected 3.9270
_pd_proc_ls_prof_chi2 8.9604
_pd_proc_ls_prof_echi2 9.5424
_pd_proc_wavelength_1 1.54056
_pd_proc_wavelenght_2 1.54439

loop_
_symmetry_equiv_pos_site_id
_symmetry_equiv_pos_as_xyz
1 x,y,z
2 -x,y+1/2,-z+1/2
3 -x,-y,-z
4 x,-y+1/2,z+1/2

loop_
_atom_site_label
_atom_site_fract_x
_atom_site_fract_y
_atom_site_fract_z
_atom_site_U_iso_or_equiv
_atom_site_occupancy
_atom_site_adp_type
_atom_site_type_symbol
S1 0.3284(4) 0.3029(3) 0.2969(3) 0.0224(6) 1.00000 Uiso S
Mn1 0.00000 0.00000 0.00000 0.0167(5) 1.00000 Uiso MN
Li1 0.021(2) 0.6326(13) 0.1010(15) 0.024(4) 1.00000 Uiso LI
O1 0.1761(8) 0.4140(4) 0.1490(5) 0.0107(12) 1.00000 Uiso O
O2 0.1954(9) 0.1405(4) 0.2460(4) 0.0163(14) 1.00000 Uiso O
O3 0.2813(8) 0.3508(4) 0.4379(5) 0.0228(15) 1.00000 Uiso O
O4 0.6619(8) 0.2974(4) 0.3607(5) 0.0078(12) 1.00000 Uiso O

loop_
_atom_type_symbol
_atom_type_scat_Cromer_Mann_a1
_atom_type_scat_Cromer_Mann_b1
_atom_type_scat_Cromer_Mann_a2
_atom_type_scat_Cromer_Mann_b2
_atom_type_scat_Cromer_Mann_a3
_atom_type_scat_Cromer_Mann_b3
_atom_type_scat_Cromer_Mann_a4
_atom_type_scat_Cromer_Mann_b4
_atom_type_scat_Cromer_Mann_c
_atom_type_scat_dispersion_real
_atom_type_scat_dispersion_imag
_atom_type_scat_source
s 6.90530 1.46790 5.20340 22.21510 1.43790 0.25360 1.58630 56.17200 0.86690 0.31900 0.55700 International_Tables_for_Crystallography_Vol.C(1991)_Tables_6.1.1.4_and_6.1.1.5
mn 11.28190 5.34090 7.35730 0.34320 3.01930 17.86740 2.24410 83.75430 1.08960 -0.56800 2.80800 International_Tables_for_Crystallography_Vol.C(1991)_Tables_6.1.1.4_and_6.1.1.5
li 1.12820 3.95460 0.75080 1.05240 0.61750 85.39050 0.46530 168.26100 0.03770 0.00100 0.00000 International_Tables_for_Crystallography_Vol.C(1991)_Tables_6.1.1.4_and_6.1.1.5
o 3.04850 13.27710 2.28680 5.70110 1.54630 0.32390 0.86700 32.90890 0.25080 0.04700 0.03200 International_Tables_for_Crystallography_Vol.C(1991)_Tables_6.1.1.4_and_6.1.1.5

loop_
_geom_angle_atom_site_label_1
_geom_angle_atom_site_label_2
_geom_angle_atom_site_label_3
_geom_angle_site_symmetry_1
_geom_angle_site_symmetry_3
_geom_angle
_geom_angle_publ_flag
O1 S1 O2 . . 111.6(3) y
O1 S1 O3 . . 111.1(3) y
O1 S1 O4 . . 109.1(3) y
O2 S1 O3 . . 105.7(3) y
O2 S1 O4 . . 109.5(3) y
O3 S1 O4 . . 109.9(3) y
O2 Mn1 O3 . 4_554 86.14(13) y
O2 Mn1 O3 . 2_545 93.86(13) y
O2 Mn1 O4 . 4_454 87.99(13) y
O2 Mn1 O4 . 2_645 92.01(13) y
O3 Mn1 O4 2_545 4_454 99.86(11) y
O3 Mn1 O4 2_545 2_645 80.14(11) y

loop_
_geom_bond_atom_site_label_1
_geom_bond_atom_site_label_2
_geom_bond_site_symmetry_2
_geom_bond_distance
_geom_bond_publ_flag
S1 O1 . 1.456(5) y
S1 O2 . 1.472(4) y
S1 O3 . 1.442(3) y
S1 O4 . 1.455(4) y
Mn1 O2 . 2.207(4) y
Mn1 O3 4_554 2.150(4) y
Mn1 O4 4_454 2.251(3) y
